data_7222040
loop_
_publ_author_name
'Borah, Suchibrata'
'Das, Bhrigu Phukan'
'Konwar, Gayatri'
'Mahanta, Sanjeev Pran'
'Gogoi, Nayanmoni'

_publ_section_title
;
 Phenolic oxime based receptors for selective detection of fluoride
;
_journal_issue 92
_journal_name_full 'RSC Adv.'
_journal_page_first 75187
_journal_paper_doi 10.1039/C5RA15460J
_journal_volume 5
_journal_year 2015
_chemical_formula_sum 'C11 H13 N3 O2'
_chemical_formula_weight 219.24
_chemical_melting_point 396.0(10)
_chemical_name_systematic
; 
 ? 
;
_space_group_IT_number 14
_symmetry_cell_setting monoclinic
_symmetry_space_group_name_Hall '-P 2ybc'
_symmetry_space_group_name_H-M 'P 1 21/c 1'
_atom_sites_solution_hydrogens geom
_atom_sites_solution_primary direct
_atom_sites_solution_secondary difmap
_audit_creation_method SHELXL-97
_audit_update_record
;
2015-06-13 deposited with the CCDC.
2015-09-07 downloaded from the CCDC.
;
_cell_angle_alpha 90.00
_cell_angle_beta 107.994(2)
_cell_angle_gamma 90.00
_cell_formula_units_Z 4
_cell_length_a 19.7074(7)
_cell_length_b 4.4839(2)
_cell_length_c 12.7541(5)
_cell_measurement_reflns_used 3842
_cell_measurement_temperature 296(2)
_cell_measurement_theta_max 26.10
_cell_measurement_theta_min 3.19
_cell_volume 1071.90(8)
_computing_cell_refinement 'Bruker SAINT'
_computing_data_collection 'Bruker APEX2'
_computing_data_reduction 'Bruker SAINT'
_computing_molecular_graphics 'Bruker SHELXTL'
_computing_publication_material 'Bruker SHELXTL'
_computing_structure_refinement 'SHELXL-97 (Sheldrick, 1997)'
_computing_structure_solution 'SHELXS-97 (Sheldrick, 1990)'
_diffrn_ambient_temperature 296(2)
_diffrn_measured_fraction_theta_full 0.994
_diffrn_measured_fraction_theta_max 0.994
_diffrn_measurement_device_type 'Bruker APEX-II CCD'
_diffrn_measurement_method '\f and \w scans'
_diffrn_radiation_monochromator graphite
_diffrn_radiation_source 'fine-focus sealed tube'
_diffrn_radiation_type MoK\a
_diffrn_radiation_wavelength 0.71073
_diffrn_reflns_av_R_equivalents 0.0536
_diffrn_reflns_av_sigmaI/netI 0.0335
_diffrn_reflns_limit_h_max 24
_diffrn_reflns_limit_h_min -22
_diffrn_reflns_limit_k_max 5
_diffrn_reflns_limit_k_min -5
_diffrn_reflns_limit_l_max 15
_diffrn_reflns_limit_l_min -15
_diffrn_reflns_number 14549
_diffrn_reflns_theta_full 26.18
_diffrn_reflns_theta_max 26.18
_diffrn_reflns_theta_min 3.36
_diffrn_standards_number 0
_exptl_absorpt_coefficient_mu 0.096
_exptl_absorpt_correction_type none
_exptl_crystal_colour yellow
_exptl_crystal_density_diffrn 1.359
_exptl_crystal_density_method 'not measured'
_exptl_crystal_description block
_exptl_crystal_F_000 464
_exptl_crystal_recrystallization_method 'Re-crystallisation from solvent: C2H5OH'
_exptl_crystal_size_max 0.18
_exptl_crystal_size_mid 0.15
_exptl_crystal_size_min 0.10
_refine_diff_density_max 0.638
_refine_diff_density_min -0.456
_refine_diff_density_rms 0.077
_refine_ls_extinction_method none
_refine_ls_goodness_of_fit_ref 1.017
_refine_ls_hydrogen_treatment mixed
_refine_ls_matrix_type full
_refine_ls_number_parameters 157
_refine_ls_number_reflns 2137
_refine_ls_number_restraints 0
_refine_ls_restrained_S_all 1.017
_refine_ls_R_factor_all 0.0711
_refine_ls_R_factor_gt 0.0600
_refine_ls_shift/su_max 0.000
_refine_ls_shift/su_mean 0.000
_refine_ls_structure_factor_coef Fsqd
_refine_ls_weighting_details 'calc w=1/[\s^2^(Fo^2^)+(0.1113P)^2^+1.1338P] where P=(Fo^2^+2Fc^2^)/3'
_refine_ls_weighting_scheme calc
_refine_ls_wR_factor_gt 0.1769
_refine_ls_wR_factor_ref 0.1890
_reflns_number_gt 1769
_reflns_number_total 2137
_reflns_threshold_expression >2sigma(I)
_cod_data_source_file c5ra15460j2.cif
_cod_data_source_block shelxl
_cod_depositor_comments
;
The following automatic conversions were performed:

'_chemical_melting_point' value '395-397' was changed to '396.0(10)'
- the average value was taken and precision was estimated.

'_symmetry_cell_setting' value 'Monoclinic' changed to 'monoclinic'
according to
/usr/data/users/saulius/crontab/automatic-downloads/rss-feeds/RSC/lib/dictionaries/cif_core.dic
dictionary named 'cif_core.dic' version 2.4.2 from 2011-04-26.

Automatic conversion script
Id: cif_fix_values 3271 2015-04-21 07:52:19Z andrius 
;
_cod_original_cell_volume 1071.90(7)
_cod_original_sg_symbol_H-M P2(1)/c
_cod_database_code 7222040

loop_
_symmetry_equiv_pos_as_xyz
'x, y, z'
'-x, y+1/2, -z+1/2'
'-x, -y, -z'
'x, -y-1/2, z-1/2'

loop_
_atom_site_label
_atom_site_type_symbol
_atom_site_fract_x
_atom_site_fract_y
_atom_site_fract_z
_atom_site_U_iso_or_equiv
_atom_site_adp_type
_atom_site_occupancy
_atom_site_symmetry_multiplicity
_atom_site_calc_flag
_atom_site_refinement_flags
H7A H 0.2750(14) 0.447(6) 1.151(2) 0.032(7) Uiso 1 1 d .
H2A H -0.0111(16) 1.473(7) 0.796(3) 0.041(8) Uiso 1 1 d .
H1A H 0.2760(15) 0.358(7) 0.894(2) 0.034(7) Uiso 1 1 d .
O1 O 0.30934(9) 0.2164(4) 0.87972(13) 0.0295(4) Uani 1 1 d .
N1 N 0.24131(9) 0.5200(4) 0.98898(15) 0.0215(4) Uani 1 1 d .
N3 N 0.05821(9) 1.1814(4) 0.84129(14) 0.0210(4) Uani 1 1 d .
O2 O 0.01089(8) 1.3885(4) 0.86260(13) 0.0247(4) Uani 1 1 d .
C9 C 0.10047(11) 1.0682(5) 0.93098(17) 0.0197(5) Uani 1 1 d .
C7 C 0.28009(11) 0.3961(5) 1.07855(18) 0.0208(5) Uani 1 1 d .
C1 C 0.34795(12) 0.0985(5) 0.97836(18) 0.0228(5) Uani 1 1 d .
C2 C 0.33449(11) 0.1797(5) 1.07706(17) 0.0202(5) Uani 1 1 d .
C8 C 0.15335(11) 0.8510(5) 0.91565(17) 0.0203(5) Uani 1 1 d .
C4 C 0.42891(12) -0.1548(5) 1.17784(19) 0.0258(5) Uani 1 1 d .
H4 H 0.4558 -0.2410 1.2439 0.031 Uiso 1 1 calc R
C5 C 0.44189(12) -0.2294(5) 1.0795(2) 0.0278(5) Uani 1 1 d .
H5 H 0.4779 -0.3643 1.0805 0.033 Uiso 1 1 calc R
C6 C 0.40155(12) -0.1041(5) 0.9804(2) 0.0282(5) Uani 1 1 d .
H6 H 0.4104 -0.1560 0.9153 0.034 Uiso 1 1 calc R
C11 C 0.09768(12) 1.1405(5) 1.04403(17) 0.0233(5) Uani 1 1 d .
H11A H 0.0607 1.2841 1.0389 0.035 Uiso 1 1 calc R
H11B H 0.1427 1.2215 1.0873 0.035 Uiso 1 1 calc R
H11C H 0.0879 0.9623 1.0785 0.035 Uiso 1 1 calc R
N2 N 0.19233(10) 0.7250(4) 1.00552(15) 0.0214(4) Uani 1 1 d .
C3 C 0.37575(11) 0.0482(5) 1.17623(18) 0.0231(5) Uani 1 1 d .
H3 H 0.3672 0.0984 1.2418 0.028 Uiso 1 1 calc R
C10 C 0.15916(12) 0.7928(5) 0.80250(18) 0.0256(5) Uani 1 1 d .
H10A H 0.1957 0.6471 0.8074 0.038 Uiso 1 1 calc R
H10B H 0.1711 0.9748 0.7727 0.038 Uiso 1 1 calc R
H10C H 0.1144 0.7194 0.7553 0.038 Uiso 1 1 calc R

loop_
_atom_site_aniso_label
_atom_site_aniso_U_11
_atom_site_aniso_U_22
_atom_site_aniso_U_33
_atom_site_aniso_U_23
_atom_site_aniso_U_13
_atom_site_aniso_U_12
O1 0.0370(10) 0.0337(10) 0.0184(8) 0.0017(7) 0.0095(7) 0.0032(7)
N1 0.0228(9) 0.0210(9) 0.0200(9) 0.0001(7) 0.0054(7) -0.0012(7)
N3 0.0229(9) 0.0206(9) 0.0185(9) -0.0003(7) 0.0049(7) -0.0006(7)
O2 0.0268(8) 0.0267(9) 0.0191(8) 0.0022(6) 0.0047(7) 0.0061(6)
C9 0.0225(10) 0.0187(10) 0.0170(10) 0.0005(8) 0.0047(8) -0.0043(8)
C7 0.0236(11) 0.0205(10) 0.0180(11) -0.0019(8) 0.0060(8) -0.0039(8)
C1 0.0252(11) 0.0235(11) 0.0200(11) -0.0005(8) 0.0073(9) -0.0052(8)
C2 0.0212(11) 0.0202(10) 0.0192(11) -0.0012(8) 0.0063(8) -0.0042(8)
C8 0.0230(11) 0.0191(10) 0.0170(10) -0.0006(8) 0.0034(8) -0.0051(8)
C4 0.0229(11) 0.0262(11) 0.0261(12) 0.0012(9) 0.0041(9) 0.0002(9)
C5 0.0243(11) 0.0247(11) 0.0363(14) -0.0033(10) 0.0119(10) -0.0001(9)
C6 0.0310(12) 0.0280(12) 0.0294(13) -0.0041(9) 0.0150(10) -0.0033(9)
C11 0.0259(11) 0.0268(11) 0.0164(11) 0.0015(8) 0.0053(8) 0.0018(9)
N2 0.0231(9) 0.0196(9) 0.0207(10) 0.0001(7) 0.0056(7) -0.0004(7)
C3 0.0244(11) 0.0244(11) 0.0200(11) -0.0022(8) 0.0059(9) -0.0016(9)
C10 0.0296(12) 0.0286(12) 0.0181(11) 0.0006(9) 0.0069(9) 0.0005(9)

loop_
_atom_type_symbol
_atom_type_description
_atom_type_scat_dispersion_real
_atom_type_scat_dispersion_imag
_atom_type_scat_source
C C 0.0033 0.0016 'International Tables Vol C Tables 4.2.6.8 and 6.1.1.4'
H H 0.0000 0.0000 'International Tables Vol C Tables 4.2.6.8 and 6.1.1.4'
N N 0.0061 0.0033 'International Tables Vol C Tables 4.2.6.8 and 6.1.1.4'
O O 0.0106 0.0060 'International Tables Vol C Tables 4.2.6.8 and 6.1.1.4'

loop_
_geom_angle_atom_site_label_1
_geom_angle_atom_site_label_2
_geom_angle_atom_site_label_3
_geom_angle
C1 O1 H1A 107.4(16)
C7 N1 N2 113.49(17)
C9 N3 O2 111.97(17)
N3 O2 H2A 104.6(19)
N3 C9 C8 115.35(18)
N3 C9 C11 124.23(19)
C8 C9 C11 120.41(18)
N1 C7 C2 121.03(19)
N1 C7 H7A 121.7(16)
C2 C7 H7A 117.2(16)
O1 C1 C6 118.5(2)
O1 C1 C2 121.3(2)
C6 C1 C2 120.2(2)
C3 C2 C1 118.6(2)
C3 C2 C7 119.58(19)
C1 C2 C7 121.8(2)
N2 C8 C9 114.73(18)
N2 C8 C10 124.9(2)
C9 C8 C10 120.33(19)
C3 C4 C5 119.5(2)
C3 C4 H4 120.2
C5 C4 H4 120.2
C6 C5 C4 120.6(2)
C6 C5 H5 119.7
C4 C5 H5 119.7
C5 C6 C1 120.1(2)
C5 C6 H6 120.0
C1 C6 H6 120.0
C9 C11 H11A 109.5
C9 C11 H11B 109.5
H11A C11 H11B 109.5
C9 C11 H11C 109.5
H11A C11 H11C 109.5
H11B C11 H11C 109.5
C8 N2 N1 113.71(17)
C4 C3 C2 121.0(2)
C4 C3 H3 119.5
C2 C3 H3 119.5
C8 C10 H10A 109.5
C8 C10 H10B 109.5
H10A C10 H10B 109.5
C8 C10 H10C 109.5
H10A C10 H10C 109.5
H10B C10 H10C 109.5

loop_
_geom_bond_atom_site_label_1
_geom_bond_atom_site_label_2
_geom_bond_distance
O1 C1 1.360(3)
O1 H1A 0.97(3)
N1 C7 1.288(3)
N1 N2 1.395(2)
N3 C9 1.293(3)
N3 O2 1.401(2)
O2 H2A 0.91(3)
C9 C8 1.483(3)
C9 C11 1.495(3)
C7 C2 1.451(3)
C7 H7A 0.99(3)
C1 C6 1.387(3)
C1 C2 1.412(3)
C2 C3 1.405(3)
C8 N2 1.296(3)
C8 C10 1.505(3)
C4 C3 1.383(3)
C4 C5 1.396(3)
C4 H4 0.9300
C5 C6 1.387(3)
C5 H5 0.9300
C6 H6 0.9300
C11 H11A 0.9600
C11 H11B 0.9600
C11 H11C 0.9600
C3 H3 0.9300
C10 H10A 0.9600
C10 H10B 0.9600
C10 H10C 0.9600

loop_
_geom_torsion_atom_site_label_1
_geom_torsion_atom_site_label_2
_geom_torsion_atom_site_label_3
_geom_torsion_atom_site_label_4
_geom_torsion
O2 N3 C9 C8 -178.79(16)
O2 N3 C9 C11 2.1(3)
N2 N1 C7 C2 -179.26(17)
O1 C1 C2 C3 179.44(19)
C6 C1 C2 C3 -0.8(3)
O1 C1 C2 C7 -1.3(3)
C6 C1 C2 C7 178.5(2)
N1 C7 C2 C3 -179.86(19)
N1 C7 C2 C1 0.9(3)
N3 C9 C8 N2 -175.80(18)
C11 C9 C8 N2 3.3(3)
N3 C9 C8 C10 4.7(3)
C11 C9 C8 C10 -176.17(19)
C3 C4 C5 C6 -0.7(3)
C4 C5 C6 C1 0.3(3)
O1 C1 C6 C5 -179.84(19)
C2 C1 C6 C5 0.4(3)
C9 C8 N2 N1 179.55(16)
C10 C8 N2 N1 -1.0(3)
C7 N1 N2 C8 179.78(18)
C5 C4 C3 C2 0.2(3)
C1 C2 C3 C4 0.5(3)
C7 C2 C3 C4 -178.8(2)
